data_8101041
loop_
_publ_author_name
'Creaser, S. P.'
'Pyke, S. M.'
'Tiekink, E. R. T.'

_publ_section_title
;
Crystal structure of N1-(1-oxohexahydro-1\l^6^-thiopyran-1-yliden)-
1-benzenesulfonamide, C~12~H~17~NO~3~S~2~
;
_journal_issue 3
_journal_name_full 'Zeitschrift f\"ur Kristallographie - New Crystal Structures'
_journal_page_first 447
_journal_page_last 448
_journal_volume 216
_journal_year 2001
_chemical_formula_moiety 'C12 H17 N O3 S2 '
_chemical_formula_sum 'C12 H17 N O3 S2'
_chemical_formula_weight 287.39
_space_group_IT_number 14
_symmetry_cell_setting monoclinic
_symmetry_space_group_name_Hall '-P 2ybc'
_symmetry_space_group_name_H-M 'P 1 21/c 1'
_cell_angle_alpha 90
_cell_angle_beta 98.33(4)
_cell_angle_gamma 90
_cell_formula_units_Z 4
_cell_length_a 6.469(4)
_cell_length_b 12.193(3)
_cell_length_c 18.200(4)
_cell_measurement_temperature 293
_cell_volume 1420.4(9)
_diffrn_ambient_temperature 293
_exptl_crystal_density_diffrn 1.344
_cod_original_sg_symbol_H-M 'P 21/c'
_cod_original_formula_sum 'C12 H17 N O3 S2 '
_cod_database_code 8101041

loop_
_symmetry_equiv_pos_as_xyz
'  +x,  +y,  +z'
'  -x,1/2+y,1/2-z'
'  -x,  -y,  -z'
'  +x,1/2-y,1/2+z'

loop_
_atom_site_label
_atom_site_fract_x
_atom_site_fract_y
_atom_site_fract_z
_atom_site_U_iso_or_equiv
_atom_site_occupancy
_atom_site_refinement_flags
_atom_site_adp_type
_atom_site_calc_flag
_atom_site_calc_attached_atom
_atom_site_Wyckoff_symbol
_atom_site_symmetry_multiplicity
S(1) 0.3834(1) 0.07417(6) 0.76030(4) 0.0507(2) 1.000 . Uani d ? e 4
S(2) 0.3024(1) 0.26387(6) 0.83375(4) 0.0527(2) 1.000 . Uani d ? e 4
O(1) 0.4366(3) 0.0017(2) 0.8222(1) 0.0737(7) 1.000 . Uani d ? e 4
O(2) 0.5268(3) 0.2750(2) 0.8515(1) 0.0657(7) 1.000 . Uani d ? e 4
O(3) 0.1837(3) 0.3609(2) 0.8118(1) 0.0699(7) 1.000 . Uani d ? e 4
N(1) 0.2385(3) 0.1743(2) 0.7696(1) 0.0523(7) 1.000 . Uani d ? e 4
C(2) 0.2446(5) 0.0059(3) 0.6845(2) 0.071(1) 1.000 . Uani d ? e 4
C(3) 0.2282(8) 0.0709(4) 0.6134(2) 0.109(2) 1.000 . Uani d ? e 4
C(4) 0.438(1) 0.0998(4) 0.5930(2) 0.123(2) 1.000 . Uani d ? e 4
C(5) 0.5674(7) 0.1710(3) 0.6505(3) 0.107(2) 1.000 . Uani d ? e 4
C(6) 0.6141(5) 0.1139(3) 0.7257(2) 0.075(1) 1.000 . Uani d ? e 4
C(7) 0.2136(4) 0.2117(2) 0.9147(1) 0.0437(8) 1.000 . Uani d ? e 4
C(8) 0.0158(4) 0.2377(2) 0.9291(2) 0.0542(9) 1.000 . Uani d ? e 4
C(9) -0.0479(4) 0.1980(3) 0.9935(2) 0.062(1) 1.000 . Uani d ? e 4
C(10) 0.0816(5) 0.1346(2) 1.0431(2) 0.056(1) 1.000 . Uani d ? e 4
C(10') 0.0102(6) 0.0924(3) 1.1140(2) 0.084(1) 1.000 . Uani d ? e 4
C(11) 0.2780(5) 0.1087(2) 1.0269(2) 0.058(1) 1.000 . Uani d ? e 4
C(12) 0.3451(4) 0.1485(2) 0.9634(2) 0.0514(9) 1.000 . Uani d ? e 4
H(1) 0.3133 -0.0614 0.6777 0.086 1.000 . Uiso c ? e 4
H(2) 0.1076 -0.0086 0.6950 0.086 1.000 . Uiso c ? e 4
H(3) 0.1538 0.0286 0.5744 0.131 1.000 . Uiso c ? e 4
H(4) 0.1538 0.1368 0.6193 0.131 1.000 . Uiso c ? e 4
H(5) 0.5130 0.0339 0.5876 0.148 1.000 . Uiso c ? e 4
H(6) 0.4181 0.1382 0.5471 0.148 1.000 . Uiso c ? e 4
H(7) 0.6958 0.1881 0.6336 0.128 1.000 . Uiso c ? e 4
H(8) 0.4927 0.2367 0.6564 0.128 1.000 . Uiso c ? e 4
H(9) 0.6906 0.1628 0.7601 0.090 1.000 . Uiso c ? e 4
H(10) 0.6957 0.0504 0.7204 0.090 1.000 . Uiso c ? e 4
H(11) -0.0748 0.2818 0.8956 0.065 1.000 . Uiso c ? e 4
H(12) -0.1842 0.2149 1.0037 0.074 1.000 . Uiso c ? e 4
H(13) 0.0745 0.1343 1.1551 0.100 1.000 . Uiso c ? e 4
H(14) -0.1373 0.0990 1.1101 0.100 1.000 . Uiso c ? e 4
H(15) 0.0489 0.0175 1.1211 0.100 1.000 . Uiso c ? e 4
H(16) 0.3676 0.0631 1.0597 0.070 1.000 . Uiso c ? e 4
H(17) 0.4820 0.1322 0.9535 0.062 1.000 . Uiso c ? e 4

loop_
_atom_site_aniso_label
_atom_site_aniso_U_11
_atom_site_aniso_U_22
_atom_site_aniso_U_33
_atom_site_aniso_U_12
_atom_site_aniso_U_13
_atom_site_aniso_U_23
S(1) 0.0557(4) 0.0444(4) 0.0543(5) 0.0060(4) 0.0154(4) 0.0062(4)
S(2) 0.0609(5) 0.0380(4) 0.0611(5) 0.0022(4) 0.0150(4) 0.0043(4)
O(1) 0.092(2) 0.067(1) 0.066(1) 0.026(1) 0.024(1) 0.021(1)
O(2) 0.058(1) 0.060(1) 0.081(1) -0.016(1) 0.015(1) -0.000(1)
O(3) 0.094(2) 0.046(1) 0.075(2) 0.018(1) 0.030(1) 0.014(1)
N(1) 0.052(1) 0.049(2) 0.056(2) 0.007(1) 0.009(1) -0.000(1)
C(2) 0.077(2) 0.057(2) 0.078(3) 0.003(2) 0.006(2) -0.012(2)
C(3) 0.163(4) 0.090(3) 0.065(3) 0.036(3) -0.016(3) -0.016(3)
C(4) 0.233(6) 0.081(3) 0.065(3) 0.032(4) 0.054(4) 0.017(2)
C(5) 0.149(4) 0.071(3) 0.121(4) 0.010(3) 0.085(3) 0.034(3)
C(6) 0.065(2) 0.061(2) 0.107(3) -0.001(2) 0.038(2) -0.007(2)
C(7) 0.050(2) 0.036(2) 0.046(2) 0.001(1) 0.008(1) 0.002(1)
C(8) 0.047(2) 0.058(2) 0.057(2) 0.007(1) 0.003(1) 0.003(2)
C(9) 0.050(2) 0.073(2) 0.065(2) 0.001(2) 0.016(2) -0.004(2)
C(10) 0.073(2) 0.046(2) 0.049(2) -0.010(2) 0.012(2) -0.003(2)
C(10') 0.110(3) 0.080(3) 0.065(2) -0.018(2) 0.027(2) 0.003(2)
C(11) 0.069(2) 0.050(2) 0.053(2) 0.009(2) -0.000(2) 0.004(2)
C(12) 0.053(2) 0.048(2) 0.054(2) 0.007(1) 0.011(1) 0.000(2)

loop_
_geom_bond_atom_site_label_1
_geom_bond_atom_site_label_2
_geom_bond_distance
_geom_bond_site_symmetry_1
_geom_bond_site_symmetry_2
_geom_bond_publ_flag
S(1) O(1) 1.434(3) . . ?
S(1) N(1) 1.563(3) . . ?
S(1) C(2) 1.744(5) . . ?
S(1) C(6) 1.770(5) . . ?
S(2) O(2) 1.447(3) . . ?
S(2) O(3) 1.436(3) . . ?
S(2) N(1) 1.609(4) . . ?
S(2) C(7) 1.775(4) . . ?
C(2) C(3) 1.508(8) . . ?
C(2) H(1) 0.95 . . no
C(2) H(2) 0.95 . . no
C(3) C(4) 1.502(9) . . ?
C(3) H(3) 0.95 . . no
C(3) H(4) 0.95 . . no
C(4) C(5) 1.514(9) . . ?
C(4) H(5) 0.95 . . no
C(4) H(6) 0.95 . . no
C(5) C(6) 1.525(8) . . ?
C(5) H(7) 0.95 . . no
C(5) H(8) 0.95 . . no
C(6) H(9) 0.95 . . no
C(6) H(10) 0.95 . . no
C(7) C(8) 1.380(5) . . ?
C(7) C(12) 1.373(5) . . ?
C(8) C(9) 1.384(6) . . ?
C(8) H(11) 0.95 . . no
C(9) C(10) 1.376(6) . . ?
C(9) H(12) 0.95 . . no
C(10) C(10') 1.523(6) . . ?
C(10) C(11) 1.382(6) . . ?
C(10') H(13) 0.95 . . no
C(10') H(14) 0.95 . . no
C(10') H(15) 0.95 . . no
C(11) C(12) 1.379(6) . . ?
C(11) H(16) 0.95 . . no
C(12) H(17) 0.95 . . no
